data_1506197
loop_
_publ_author_name
'Wong, Ken-Tsung'
'Chao, Teng-Chih'
'Chi, Liang-Chen'
'Chu, Ying-Ying'
'Balaiah, Akula'
'Chiu, Shih-Feng'
'Liu, Yi-Hung'
'Wang, Yu'

_publ_section_title
;
 Syntheses and structures of novel heteroarene-fused coplanar
 pi-conjugated chromophores.
;
_journal_issue 22
_journal_name_full 'Organic letters'
_journal_page_first 5033
_journal_page_last 5036
_journal_paper_doi 10.1021/ol061791y
_journal_volume 8
_journal_year 2006
_chemical_formula_sum 'C50 H44 O S'
_chemical_formula_weight 692.91
_chemical_name_systematic
; 
 ? 
;
_space_group_IT_number 14
_symmetry_cell_setting monoclinic
_symmetry_space_group_name_Hall '-P 2yn'
_symmetry_space_group_name_H-M 'P 1 21/n 1'
_atom_sites_solution_hydrogens geom
_atom_sites_solution_primary direct
_atom_sites_solution_secondary difmap
_audit_creation_method SHELXL-97
_cell_angle_alpha 90.00
_cell_angle_beta 109.8740(15)
_cell_angle_gamma 90.00
_cell_formula_units_Z 4
_cell_length_a 15.8840(5)
_cell_length_b 10.9150(3)
_cell_length_c 23.3469(7)
_cell_measurement_reflns_used 23189
_cell_measurement_temperature 295(2)
_cell_measurement_theta_max 27.5
_cell_measurement_theta_min 1
_cell_volume 3806.7(2)
_computing_cell_refinement 'HKL Denzo & Scalepack (Otwinowski & Minor)'
_computing_data_collection 'COLLECT (Nonius BV)'
_computing_data_reduction 'HKL Denzo & Scalepack (Otwinowski & Minor)'
_computing_molecular_graphics SHELXTL
_computing_publication_material SHELXTL
_computing_structure_refinement 'SHELXL-97 (Sheldrick, 1997)'
_computing_structure_solution 'SHELXS-97 (Sheldrick, 1990)'
_diffrn_ambient_temperature 295(2)
_diffrn_measured_fraction_theta_full 0.934
_diffrn_measured_fraction_theta_max 0.934
_diffrn_measurement_method CCD
_diffrn_radiation_monochromator graphite
_diffrn_radiation_source 'fine-focus sealed tube'
_diffrn_radiation_type MoK\a
_diffrn_radiation_wavelength 0.71073
_diffrn_reflns_av_R_equivalents 0.0507
_diffrn_reflns_av_sigmaI/netI 0.0830
_diffrn_reflns_limit_h_max 20
_diffrn_reflns_limit_h_min -20
_diffrn_reflns_limit_k_max 14
_diffrn_reflns_limit_k_min -12
_diffrn_reflns_limit_l_max 30
_diffrn_reflns_limit_l_min -25
_diffrn_reflns_number 18477
_diffrn_reflns_theta_full 27.48
_diffrn_reflns_theta_max 27.48
_diffrn_reflns_theta_min 2.73
_exptl_absorpt_coefficient_mu 0.123
_exptl_absorpt_correction_T_max 0.989
_exptl_absorpt_correction_T_min 0.951
_exptl_absorpt_correction_type multi-scan
_exptl_absorpt_process_details
; 
multi-scan from symmetry-related measurements 
 Sortav (Blessing 1995) 
;
_exptl_crystal_density_diffrn 1.209
_exptl_crystal_density_method 'not measured'
_exptl_crystal_F_000 1472
_exptl_crystal_size_max 0.25
_exptl_crystal_size_mid 0.15
_exptl_crystal_size_min 0.10
_refine_diff_density_max 0.337
_refine_diff_density_min -0.328
_refine_diff_density_rms 0.042
_refine_ls_extinction_coef 0.0019(16)
_refine_ls_extinction_expression Fc^*^=kFc[1+0.001xFc^2^\l^3^/sin(2\q)]^-1/4^
_refine_ls_extinction_method SHELXL
_refine_ls_goodness_of_fit_ref 1.186
_refine_ls_hydrogen_treatment mixed
_refine_ls_matrix_type full
_refine_ls_number_parameters 470
_refine_ls_number_reflns 8157
_refine_ls_number_restraints 0
_refine_ls_restrained_S_all 1.186
_refine_ls_R_factor_all 0.1725
_refine_ls_R_factor_gt 0.0791
_refine_ls_shift/su_max 0.003
_refine_ls_shift/su_mean 0.000
_refine_ls_structure_factor_coef Fsqd
_refine_ls_weighting_details 'calc w=1/[\s^2^(Fo^2^)+(0.1000P)^2^+0.0000P] where P=(Fo^2^+2Fc^2^)/3'
_refine_ls_weighting_scheme calc
_refine_ls_wR_factor_gt 0.1891
_refine_ls_wR_factor_ref 0.2344
_reflns_number_gt 3909
_reflns_number_total 8157
_reflns_threshold_expression >2sigma(I)
_cod_data_source_file ol061791ysi20060720_074008.cif
_cod_data_source_block ic10846
_cod_depositor_comments
;
The following automatic conversions were performed:

'_symmetry_cell_setting' value 'Monoclinic' changed to 'monoclinic'
according to /home/saulius/struct/CIF-dictionaries/cif_core.dic
dictionary named 'cif_core.dic' version 2.4.1 from 2010-06-29.

Automatic conversion script
Id: cif_fix_values 1715 2011-07-08 13:25:40Z adriana 
;
_cod_original_sg_symbol_H-M P2(1)/n
_cod_database_code 1506197

loop_
_symmetry_equiv_pos_as_xyz
'x, y, z'
'-x+1/2, y+1/2, -z+1/2'
'-x, -y, -z'
'x-1/2, -y-1/2, z-1/2'

loop_
_atom_site_label
_atom_site_type_symbol
_atom_site_fract_x
_atom_site_fract_y
_atom_site_fract_z
_atom_site_U_iso_or_equiv
_atom_site_adp_type
_atom_site_occupancy
_atom_site_symmetry_multiplicity
_atom_site_calc_flag
_atom_site_refinement_flags
S1 S 0.80703(7) -0.10451(7) 0.13288(5) 0.0714(4) Uani 1 1 d .
C1 C 0.8882(3) 0.0033(3) 0.16538(17) 0.0618(10) Uani 1 1 d .
C2 C 0.9677(3) 0.0057(3) 0.21989(17) 0.0673(10) Uani 1 1 d .
C3 C 1.0056(3) -0.0790(4) 0.2656(2) 0.0884(13) Uani 1 1 d .
H3A H 0.9811 -0.1568 0.2639 0.106 Uiso 1 1 calc R
C4 C 1.0802(4) -0.0453(5) 0.3136(2) 0.1074(17) Uani 1 1 d .
H4A H 1.1057 -0.1011 0.3449 0.129 Uiso 1 1 calc R
C5 C 1.1179(3) 0.0686(5) 0.3164(2) 0.0932(13) Uani 1 1 d .
H5A H 1.1683 0.0893 0.3493 0.112 Uiso 1 1 calc R
C6 C 1.0806(3) 0.1540(4) 0.26994(18) 0.0786(11) Uani 1 1 d .
H6A H 1.1062 0.2312 0.2716 0.094 Uiso 1 1 calc R
C7 C 1.0061(3) 0.1223(3) 0.22191(16) 0.0603(9) Uani 1 1 d .
C8 C 0.9526(2) 0.1999(3) 0.16654(14) 0.0539(8) Uani 1 1 d .
C9 C 0.8757(2) 0.1122(2) 0.13370(15) 0.0508(8) Uani 1 1 d .
C10 C 0.7967(2) 0.1097(2) 0.08165(15) 0.0497(8) Uani 1 1 d .
C11 C 0.7434(2) 0.1928(2) 0.02898(14) 0.0512(8) Uani 1 1 d .
C12 C 0.6667(2) 0.1054(3) -0.00709(16) 0.0573(9) Uani 1 1 d .
C13 C 0.5962(3) 0.1263(3) -0.06038(18) 0.0715(10) Uani 1 1 d .
H13A H 0.5906 0.2009 -0.0806 0.086 Uiso 1 1 calc R
C14 C 0.5337(3) 0.0334(5) -0.0833(2) 0.0885(13) Uani 1 1 d .
H14A H 0.4861 0.0471 -0.1192 0.106 Uiso 1 1 calc R
C15 C 0.5403(3) -0.0777(4) -0.0546(3) 0.0920(14) Uani 1 1 d .
H15A H 0.4974 -0.1379 -0.0708 0.110 Uiso 1 1 calc R
C16 C 0.6103(3) -0.0996(3) -0.0017(2) 0.0789(12) Uani 1 1 d .
H16A H 0.6155 -0.1751 0.0177 0.095 Uiso 1 1 calc R
C17 C 0.6740(3) -0.0078(3) 0.02291(18) 0.0631(10) Uani 1 1 d .
C18 C 0.7544(2) -0.0029(3) 0.07640(17) 0.0580(9) Uani 1 1 d .
C19 C 0.9157(2) 0.3150(3) 0.18794(14) 0.0509(8) Uani 1 1 d .
C20 C 0.8890(2) 0.3073(3) 0.23877(15) 0.0571(9) Uani 1 1 d .
H20A H 0.8958 0.2336 0.2598 0.068 Uiso 1 1 calc R
C21 C 0.8526(2) 0.4065(3) 0.25868(15) 0.0623(9) Uani 1 1 d .
H21A H 0.8356 0.3987 0.2929 0.075 Uiso 1 1 calc R
C22 C 0.8411(2) 0.5183(3) 0.22817(16) 0.0615(9) Uani 1 1 d .
C23 C 0.8669(2) 0.5255(3) 0.17827(16) 0.0637(10) Uani 1 1 d .
H23A H 0.8599 0.5992 0.1572 0.076 Uiso 1 1 calc R
C24 C 0.9033(2) 0.4261(3) 0.15823(15) 0.0581(9) Uani 1 1 d .
H24A H 0.9198 0.4344 0.1238 0.070 Uiso 1 1 calc R
C25 C 0.8022(3) 0.6259(3) 0.2510(2) 0.0952(14) Uani 1 1 d .
H25A H 0.7998 0.6957 0.2255 0.143 Uiso 1 1 calc R
H25B H 0.8391 0.6445 0.2921 0.143 Uiso 1 1 calc R
H25C H 0.7428 0.6061 0.2501 0.143 Uiso 1 1 calc R
C26 C 1.0152(2) 0.2268(3) 0.12997(15) 0.0553(9) Uani 1 1 d .
C27 C 1.0768(2) 0.3214(3) 0.14590(17) 0.0661(10) Uani 1 1 d .
H27A H 1.0772 0.3744 0.1772 0.079 Uiso 1 1 calc R
C28 C 1.1380(3) 0.3386(3) 0.11602(18) 0.0752(11) Uani 1 1 d .
H28A H 1.1789 0.4026 0.1280 0.090 Uiso 1 1 calc R
C29 C 1.1398(3) 0.2635(3) 0.06907(18) 0.0710(11) Uani 1 1 d .
C30 C 1.0782(3) 0.1688(3) 0.05362(17) 0.0706(10) Uani 1 1 d .
H30A H 1.0781 0.1159 0.0224 0.085 Uiso 1 1 calc R
C31 C 1.0168(2) 0.1498(3) 0.08298(16) 0.0631(9) Uani 1 1 d .
H31A H 0.9763 0.0853 0.0712 0.076 Uiso 1 1 calc R
C32 C 1.2066(3) 0.2822(4) 0.0367(2) 0.1013(15) Uani 1 1 d .
H32A H 1.2433 0.3522 0.0536 0.152 Uiso 1 1 calc R
H32B H 1.1753 0.2955 -0.0059 0.152 Uiso 1 1 calc R
H32C H 1.2437 0.2108 0.0419 0.152 Uiso 1 1 calc R
C33 C 0.7006(2) 0.3033(2) 0.04905(14) 0.0499(8) Uani 1 1 d .
C34 C 0.6658(2) 0.4012(3) 0.01033(15) 0.0646(10) Uani 1 1 d .
H34A H 0.6704 0.4017 -0.0283 0.077 Uiso 1 1 calc R
C35 C 0.6244(3) 0.4979(3) 0.02819(17) 0.0701(10) Uani 1 1 d .
H35A H 0.6029 0.5630 0.0015 0.084 Uiso 1 1 calc R
C36 C 0.6138(2) 0.5010(3) 0.08433(16) 0.0643(10) Uani 1 1 d .
C37 C 0.6467(2) 0.4011(3) 0.12217(16) 0.0627(9) Uani 1 1 d .
H37A H 0.6401 0.3992 0.1602 0.075 Uiso 1 1 calc R
C38 C 0.6887(2) 0.3047(3) 0.10506(15) 0.0573(9) Uani 1 1 d .
H38A H 0.7095 0.2393 0.1316 0.069 Uiso 1 1 calc R
C39 C 0.5718(3) 0.6094(3) 0.1042(2) 0.0922(13) Uani 1 1 d .
H39A H 0.5533 0.6685 0.0719 0.138 Uiso 1 1 calc R
H39B H 0.6146 0.6461 0.1396 0.138 Uiso 1 1 calc R
H39C H 0.5206 0.5827 0.1140 0.138 Uiso 1 1 calc R
C40 C 0.8024(2) 0.2269(3) -0.00938(14) 0.0522(8) Uani 1 1 d .
C41 C 0.8456(2) 0.3391(3) -0.00362(16) 0.0627(9) Uani 1 1 d .
H41A H 0.8364 0.3985 0.0222 0.075 Uiso 1 1 calc R
C42 C 0.9025(3) 0.3633(3) -0.03616(18) 0.0735(11) Uani 1 1 d .
H42A H 0.9299 0.4397 -0.0321 0.088 Uiso 1 1 calc R
C43 C 0.9197(3) 0.2785(4) -0.07401(17) 0.0750(11) Uani 1 1 d .
C44 C 0.8754(3) 0.1680(4) -0.08028(18) 0.0798(12) Uani 1 1 d .
H44A H 0.8843 0.1092 -0.1065 0.096 Uiso 1 1 calc R
C45 C 0.8180(3) 0.1423(3) -0.04840(16) 0.0690(10) Uani 1 1 d .
H45A H 0.7895 0.0666 -0.0535 0.083 Uiso 1 1 calc R
C46 C 0.9857(3) 0.3037(5) -0.1063(2) 0.1164(18) Uani 1 1 d .
H46A H 1.0089 0.3853 -0.0970 0.175 Uiso 1 1 calc R
H46B H 0.9561 0.2959 -0.1495 0.175 Uiso 1 1 calc R
H46C H 1.0340 0.2459 -0.0930 0.175 Uiso 1 1 calc R
O1 O 1.2550(5) 0.0320(9) 0.2189(4) 0.294(4) Uani 1 1 d .
C47 C 1.3177(8) -0.0382(9) 0.2060(5) 0.229(5) Uani 1 1 d .
H47A H 1.2899 -0.0927 0.1720 0.275 Uiso 1 1 calc R
H47B H 1.3520 -0.0865 0.2410 0.275 Uiso 1 1 calc R
C48 C 1.3712(12) 0.0483(17) 0.1914(6) 0.321(10) Uani 1 1 d .
H48A H 1.4290 0.0140 0.1947 0.385 Uiso 1 1 calc R
H48B H 1.3426 0.0793 0.1504 0.385 Uiso 1 1 calc R
C49 C 1.3796(9) 0.1357(11) 0.2325(7) 0.287(7) Uani 1 1 d .
H49A H 1.3868 0.2146 0.2156 0.344 Uiso 1 1 calc R
H49B H 1.4321 0.1205 0.2680 0.344 Uiso 1 1 calc R
C50 C 1.3003(6) 0.1372(10) 0.2500(4) 0.218(5) Uani 1 1 d .
H50A H 1.3154 0.1295 0.2937 0.261 Uiso 1 1 calc R
H50B H 1.2654 0.2111 0.2361 0.261 Uiso 1 1 calc R

loop_
_atom_site_aniso_label
_atom_site_aniso_U_11
_atom_site_aniso_U_22
_atom_site_aniso_U_33
_atom_site_aniso_U_23
_atom_site_aniso_U_13
_atom_site_aniso_U_12
S1 0.0897(8) 0.0473(5) 0.0917(7) 0.0136(4) 0.0498(7) 0.0040(4)
C1 0.073(3) 0.0491(18) 0.076(2) 0.0150(16) 0.042(2) 0.0140(16)
C2 0.073(3) 0.067(2) 0.070(2) 0.0184(18) 0.035(2) 0.0213(19)
C3 0.092(4) 0.082(3) 0.093(3) 0.034(2) 0.033(3) 0.030(2)
C4 0.113(5) 0.118(4) 0.095(4) 0.049(3) 0.041(4) 0.055(4)
C5 0.084(3) 0.119(4) 0.073(3) 0.019(3) 0.021(3) 0.031(3)
C6 0.075(3) 0.091(3) 0.072(3) 0.013(2) 0.028(3) 0.022(2)
C7 0.059(3) 0.066(2) 0.060(2) 0.0116(17) 0.026(2) 0.0177(18)
C8 0.055(2) 0.0538(17) 0.059(2) 0.0065(15) 0.0263(19) 0.0079(15)
C9 0.054(2) 0.0463(15) 0.061(2) 0.0041(15) 0.032(2) 0.0092(15)
C10 0.050(2) 0.0449(15) 0.062(2) 0.0037(15) 0.030(2) 0.0031(14)
C11 0.051(2) 0.0486(16) 0.0594(19) 0.0050(14) 0.0249(18) 0.0050(14)
C12 0.055(2) 0.0637(19) 0.062(2) -0.0050(17) 0.031(2) 0.0022(17)
C13 0.063(3) 0.082(2) 0.073(3) -0.008(2) 0.029(2) 0.005(2)
C14 0.059(3) 0.120(3) 0.084(3) -0.033(3) 0.021(2) -0.010(3)
C15 0.075(3) 0.093(3) 0.118(4) -0.033(3) 0.046(3) -0.022(3)
C16 0.081(3) 0.069(2) 0.104(3) -0.013(2) 0.054(3) -0.015(2)
C17 0.062(3) 0.060(2) 0.080(3) -0.0086(18) 0.042(2) -0.0034(18)
C18 0.064(2) 0.0474(17) 0.075(2) 0.0032(16) 0.040(2) 0.0008(16)
C19 0.050(2) 0.0536(16) 0.0546(19) 0.0028(14) 0.0257(18) 0.0032(14)
C20 0.058(2) 0.0602(18) 0.0592(19) 0.0095(16) 0.0282(19) 0.0057(16)
C21 0.064(2) 0.078(2) 0.0531(19) -0.0067(17) 0.0300(19) -0.0029(18)
C22 0.066(3) 0.0546(17) 0.073(2) -0.0097(17) 0.035(2) 0.0027(16)
C23 0.072(3) 0.0513(17) 0.078(2) 0.0049(16) 0.039(2) 0.0066(17)
C24 0.068(2) 0.0576(18) 0.058(2) 0.0056(15) 0.034(2) 0.0063(16)
C25 0.119(4) 0.075(2) 0.113(3) -0.019(2) 0.068(3) 0.004(2)
C26 0.056(2) 0.0557(17) 0.060(2) 0.0092(15) 0.0264(19) 0.0143(16)
C27 0.058(2) 0.072(2) 0.075(2) -0.0069(18) 0.031(2) -0.0030(18)
C28 0.064(3) 0.083(2) 0.089(3) 0.001(2) 0.038(2) -0.006(2)
C29 0.063(3) 0.081(2) 0.080(3) 0.008(2) 0.039(2) 0.012(2)
C30 0.072(3) 0.079(2) 0.071(2) -0.0002(19) 0.037(2) 0.020(2)
C31 0.063(2) 0.0592(18) 0.074(2) 0.0025(17) 0.032(2) 0.0129(17)
C32 0.083(3) 0.135(4) 0.108(3) -0.002(3) 0.061(3) -0.002(3)
C33 0.048(2) 0.0502(16) 0.0551(19) 0.0032(14) 0.0216(17) 0.0070(14)
C34 0.078(3) 0.065(2) 0.055(2) 0.0064(16) 0.027(2) 0.0177(19)
C35 0.076(3) 0.063(2) 0.071(2) 0.0074(17) 0.025(2) 0.0229(18)
C36 0.057(2) 0.065(2) 0.073(2) -0.0074(18) 0.024(2) 0.0081(17)
C37 0.063(2) 0.070(2) 0.064(2) -0.0006(18) 0.032(2) 0.0081(18)
C38 0.058(2) 0.0585(18) 0.061(2) 0.0106(15) 0.0283(19) 0.0094(16)
C39 0.097(3) 0.076(2) 0.113(3) -0.017(2) 0.048(3) 0.019(2)
C40 0.055(2) 0.0524(16) 0.0535(19) 0.0079(14) 0.0236(18) 0.0074(15)
C41 0.065(3) 0.0580(18) 0.068(2) 0.0069(16) 0.027(2) 0.0011(17)
C42 0.073(3) 0.071(2) 0.082(3) 0.015(2) 0.032(2) -0.0069(19)
C43 0.067(3) 0.093(3) 0.073(2) 0.017(2) 0.035(2) 0.002(2)
C44 0.086(3) 0.090(3) 0.081(3) -0.004(2) 0.050(3) 0.007(2)
C45 0.077(3) 0.0640(19) 0.081(2) -0.0071(18) 0.046(2) -0.0002(18)
C46 0.104(4) 0.156(4) 0.117(4) 0.031(3) 0.074(4) 0.000(3)
O1 0.234(8) 0.348(10) 0.301(9) -0.138(8) 0.094(7) 0.026(8)
C47 0.255(12) 0.215(9) 0.209(10) -0.097(8) 0.068(9) 0.083(9)
C48 0.41(2) 0.44(2) 0.246(13) -0.019(12) 0.281(16) 0.043(16)
C49 0.253(13) 0.278(13) 0.40(2) -0.048(12) 0.203(15) -0.131(11)
C50 0.147(8) 0.245(9) 0.218(9) -0.124(8) 0.006(7) 0.048(7)

loop_
_atom_type_symbol
_atom_type_description
_atom_type_scat_dispersion_real
_atom_type_scat_dispersion_imag
_atom_type_scat_source
C C 0.0033 0.0016 'International Tables Vol C Tables 4.2.6.8 and 6.1.1.4'
H H 0.0000 0.0000 'International Tables Vol C Tables 4.2.6.8 and 6.1.1.4'
O O 0.0106 0.0060 'International Tables Vol C Tables 4.2.6.8 and 6.1.1.4'
S S 0.1246 0.1234 'International Tables Vol C Tables 4.2.6.8 and 6.1.1.4'

loop_
_geom_angle_atom_site_label_1
_geom_angle_atom_site_label_2
_geom_angle_atom_site_label_3
_geom_angle
C18 S1 C1 89.60(17)
C9 C1 C2 112.2(3)
C9 C1 S1 113.8(3)
C2 C1 S1 134.0(2)
C3 C2 C7 120.6(4)
C3 C2 C1 133.0(4)
C7 C2 C1 106.4(3)
C4 C3 C2 118.5(4)
C5 C4 C3 121.4(4)
C4 C5 C6 120.3(5)
C7 C6 C5 119.1(4)
C6 C7 C2 120.1(3)
C6 C7 C8 128.7(3)
C2 C7 C8 111.2(3)
C9 C8 C7 101.2(2)
C9 C8 C19 110.2(2)
C7 C8 C19 109.8(2)
C9 C8 C26 113.3(2)
C7 C8 C26 107.1(2)
C19 C8 C26 114.3(2)
C1 C9 C10 111.6(3)
C1 C9 C8 108.9(3)
C10 C9 C8 139.5(3)
C18 C10 C9 110.7(3)
C18 C10 C11 109.6(3)
C9 C10 C11 139.7(3)
C10 C11 C33 113.7(2)
C10 C11 C40 109.3(2)
C33 C11 C40 113.9(2)
C10 C11 C12 100.9(2)
C33 C11 C12 107.6(2)
C40 C11 C12 110.6(2)
C13 C12 C17 119.9(3)
C13 C12 C11 129.4(3)
C17 C12 C11 110.7(3)
C12 C13 C14 118.7(4)
C15 C14 C13 122.0(5)
C16 C15 C14 119.8(4)
C15 C16 C17 119.7(4)
C16 C17 C12 119.9(4)
C16 C17 C18 132.8(4)
C12 C17 C18 107.2(3)
C10 C18 C17 111.5(3)
C10 C18 S1 114.3(3)
C17 C18 S1 134.1(2)
C24 C19 C20 116.7(3)
C24 C19 C8 124.1(2)
C20 C19 C8 119.2(2)
C21 C20 C19 121.6(3)
C20 C21 C22 120.8(3)
C23 C22 C21 117.5(3)
C23 C22 C25 122.4(3)
C21 C22 C25 120.0(3)
C22 C23 C24 121.7(3)
C19 C24 C23 121.7(3)
C27 C26 C31 117.6(3)
C27 C26 C8 121.5(3)
C31 C26 C8 120.6(3)
C26 C27 C28 121.1(3)
C29 C28 C27 121.9(4)
C28 C29 C30 116.6(3)
C28 C29 C32 121.7(4)
C30 C29 C32 121.7(3)
C29 C30 C31 122.5(3)
C30 C31 C26 120.3(3)
C38 C33 C34 117.0(3)
C38 C33 C11 121.0(3)
C34 C33 C11 121.8(2)
C35 C34 C33 121.2(3)
C36 C35 C34 122.0(3)
C35 C36 C37 116.4(3)
C35 C36 C39 121.5(3)
C37 C36 C39 122.0(3)
C38 C37 C36 122.0(3)
C37 C38 C33 121.3(3)
C45 C40 C41 117.5(3)
C45 C40 C11 120.1(3)
C41 C40 C11 122.3(3)
C40 C41 C42 120.5(3)
C43 C42 C41 122.2(3)
C42 C43 C44 117.0(3)
C42 C43 C46 121.5(4)
C44 C43 C46 121.4(4)
C43 C44 C45 121.6(3)
C40 C45 C44 121.2(3)
C47 O1 C50 106.6(8)
O1 C47 C48 103.0(9)
C49 C48 C47 103.3(6)
C48 C49 C50 109.2(10)
O1 C50 C49 100.7(7)

loop_
_geom_bond_atom_site_label_1
_geom_bond_atom_site_label_2
_geom_bond_distance
S1 C18 1.709(4)
S1 C1 1.720(4)
C1 C9 1.378(4)
C1 C2 1.457(5)
C2 C3 1.385(5)
C2 C7 1.405(5)
C3 C4 1.376(7)
C4 C5 1.372(6)
C5 C6 1.399(5)
C6 C7 1.370(5)
C7 C8 1.537(5)
C8 C9 1.536(5)
C8 C19 1.540(4)
C8 C26 1.543(4)
C9 C10 1.420(5)
C10 C18 1.386(4)
C10 C11 1.531(4)
C11 C33 1.533(4)
C11 C40 1.546(4)
C11 C12 1.551(5)
C12 C13 1.381(5)
C12 C17 1.405(4)
C13 C14 1.393(6)
C14 C15 1.373(6)
C15 C16 1.373(6)
C16 C17 1.401(5)
C17 C18 1.452(5)
C19 C24 1.377(4)
C19 C20 1.392(4)
C20 C21 1.380(4)
C21 C22 1.392(4)
C22 C23 1.363(4)
C22 C25 1.507(4)
C23 C24 1.384(4)
C26 C27 1.383(5)
C26 C31 1.388(4)
C27 C28 1.388(4)
C28 C29 1.377(5)
C29 C30 1.384(5)
C29 C32 1.511(4)
C30 C31 1.386(4)
C33 C38 1.384(4)
C33 C34 1.388(4)
C34 C35 1.381(4)
C35 C36 1.377(4)
C36 C37 1.389(4)
C36 C39 1.508(4)
C37 C38 1.375(4)
C40 C45 1.378(4)
C40 C41 1.387(4)
C41 C42 1.390(4)
C42 C43 1.370(5)
C43 C44 1.378(5)
C43 C46 1.511(4)
C44 C45 1.388(4)
O1 C47 1.369(9)
O1 C50 1.417(10)
C47 C48 1.388(14)
C48 C49 1.329(14)
C49 C50 1.449(11)

loop_
_cod_related_entry_id
_cod_related_entry_code
_cod_related_entry_database
1 21151909 ChemSpider
